data_7133451
loop_
_publ_author_name
'Choudhary, Kavita'
'Deshpande, Akanksha Santosh'
'Singh, Vinod K.'

_publ_section_title
;
 Ag(I)-catalyzed asymmetric (2+4) annulation reaction of 5-alkenyl
 thiazolones: synthesis of enantioenriched
 spiro[cyclohexenamines-thiazolones].
;
_journal_issue 68
_journal_name_full 'Chemical communications (Cambridge, England)'
_journal_page_first 9062
_journal_page_last 9065
_journal_paper_doi 10.1039/d4cc02957g
_journal_volume 60
_journal_year 2024
_chemical_absolute_configuration syn
_chemical_formula_moiety 'C27 H17.35 N3 O S, C27 H18 N3 O S, 2[C4H8O2]'
_chemical_formula_sum 'C62 H51.35 N6 O6 S2'
_chemical_formula_weight 1040.56
_chemical_name_systematic KC1247
_space_group_crystal_system triclinic
_space_group_IT_number 1
_space_group_name_Hall 'P 1'
_space_group_name_H-M_alt 'P 1'
_atom_sites_solution_hydrogens geom
_atom_sites_solution_primary dual
_audit_creation_date 2024-05-30
_audit_creation_method
;
Olex2 1.5-alpha
(compiled 2023.11.24 svn.r209d9fb2 for OlexSys, GUI svn.r6869)
;
_audit_update_record
;
2024-05-30 deposited with the CCDC.	2024-07-31 downloaded from the CCDC.
;
_cell_angle_alpha 95.1110(10)
_cell_angle_beta 94.0180(10)
_cell_angle_gamma 111.2480(10)
_cell_formula_units_Z 1
_cell_length_a 10.2217(3)
_cell_length_b 11.1542(3)
_cell_length_c 13.1904(4)
_cell_measurement_reflns_used 9942
_cell_measurement_temperature 273.15
_cell_measurement_theta_max 28.29
_cell_measurement_theta_min 2.32
_cell_volume 1387.58(7)
_computing_cell_refinement 'SAINT V8.38A (Bruker, 2018)'
_computing_data_reduction 'SAINT V8.38A (Bruker, 2018)'
_computing_molecular_graphics 'Olex2 1.5-alpha (Dolomanov et al., 2009)'
_computing_publication_material 'Olex2 1.5-alpha (Dolomanov et al., 2009)'
_computing_structure_refinement 'SHELXL 2018/3 (Sheldrick, 2015)'
_computing_structure_solution 'SHELXT  (Sheldrick, 2015)'
_diffrn_ambient_temperature 273.15
_diffrn_measured_fraction_theta_full 0.997
_diffrn_measured_fraction_theta_max 0.995
_diffrn_measurement_device_type 'Bruker APEX-II CCD'
_diffrn_measurement_method '\f and \w scans'
_diffrn_radiation_type MoK\a
_diffrn_radiation_wavelength 0.71073
_diffrn_reflns_av_R_equivalents 0.0263
_diffrn_reflns_av_unetI/netI 0.0515
_diffrn_reflns_Laue_measured_fraction_full 0.997
_diffrn_reflns_Laue_measured_fraction_max 0.995
_diffrn_reflns_limit_h_max 13
_diffrn_reflns_limit_h_min -13
_diffrn_reflns_limit_k_max 14
_diffrn_reflns_limit_k_min -14
_diffrn_reflns_limit_l_max 17
_diffrn_reflns_limit_l_min -17
_diffrn_reflns_number 22504
_diffrn_reflns_point_group_measured_fraction_full 0.995
_diffrn_reflns_point_group_measured_fraction_max 0.985
_diffrn_reflns_theta_full 25.242
_diffrn_reflns_theta_max 28.340
_diffrn_reflns_theta_min 2.791
_diffrn_source_current 1.0
_diffrn_source_power 0.05
_diffrn_source_voltage 50.0
_diffrn_standards_number 0
_exptl_absorpt_coefficient_mu 0.153
_exptl_absorpt_correction_T_max 0.7457
_exptl_absorpt_correction_T_min 0.6854
_exptl_absorpt_correction_type none
_exptl_absorpt_process_details
;
SADABS-2016/2 (Bruker,2016/2) was used for absorption correction.
wR2(int) was 0.1387 before and 0.0521 after correction.
The Ratio of minimum to maximum transmission is 0.9191.
The \l/2 correction factor is Not present.
;
_exptl_crystal_colour 'clear light yellow'
_exptl_crystal_colour_lustre clear
_exptl_crystal_colour_modifier light
_exptl_crystal_colour_primary yellow
_exptl_crystal_density_diffrn 1.245
_exptl_crystal_description needle
_exptl_crystal_F_000 545
_exptl_crystal_preparation 'SOLVENT EVAPORATION'
_exptl_crystal_recrystallization_method 'SOLVENT EVAPORATION'
_exptl_crystal_size_max 0.2
_exptl_crystal_size_mid 0.2
_exptl_crystal_size_min 0.2
_refine_diff_density_max 0.484
_refine_diff_density_min -0.639
_refine_diff_density_rms 0.055
_refine_ls_abs_structure_details
;
 Flack x determined using 5130 quotients [(I+)-(I-)]/[(I+)+(I-)]
 (Parsons, Flack and Wagner, Acta Cryst. B69 (2013) 249-259).
;
_refine_ls_abs_structure_Flack 0.14(3)
_refine_ls_extinction_method none
_refine_ls_goodness_of_fit_ref 1.024
_refine_ls_hydrogen_treatment constr
_refine_ls_matrix_type full
_refine_ls_number_parameters 634
_refine_ls_number_reflns 13649
_refine_ls_number_restraints 66
_refine_ls_restrained_S_all 1.025
_refine_ls_R_factor_all 0.0640
_refine_ls_R_factor_gt 0.0576
_refine_ls_shift/su_max 0.000
_refine_ls_shift/su_mean 0.000
_refine_ls_structure_factor_coef Fsqd
_refine_ls_weighting_details 'w=1/[\s^2^(Fo^2^)+(0.0725P)^2^+0.6252P] where P=(Fo^2^+2Fc^2^)/3'
_refine_ls_weighting_scheme calc
_refine_ls_wR_factor_gt 0.1424
_refine_ls_wR_factor_ref 0.1486
_reflns_Friedel_coverage 0.980
_reflns_Friedel_fraction_full 0.992
_reflns_Friedel_fraction_max 0.975
_reflns_number_gt 12329
_reflns_number_total 13649
_reflns_threshold_expression 'I > 2\s(I)'
_cod_data_source_file d4cc02957g2.cif
_cod_data_source_block 27octb_0m
_cod_depositor_comments 'Adding full bibliography for 7133451.cif.'
_cod_database_code 7133451
_shelx_shelxl_version_number 2018/3
_shelx_space_group_comment
;
The symmetry employed for this shelxl refinement is uniquely defined
by the following loop, which should always be used as a source of
symmetry information in preference to the above space-group names.
They are only intended as comments.
;
_shelx_estimated_absorpt_t_max 0.970
_shelx_estimated_absorpt_t_min 0.970
_olex2_refinement_description
;
1. Restrained distances
 C18-C28 \\sim C18-C22
 with sigma of 0.02
 C28-C29 \\sim C22-C23
 with sigma of 0.02
 C28-C33 \\sim C22-C27
 with sigma of 0.02
 C29-C30 \\sim C23-C24
 with sigma of 0.02
 C33-C32 \\sim C27-C26
 with sigma of 0.02
 C30-C31 \\sim C24-C25
 with sigma of 0.02
 C32-C31 \\sim C26-C25
 with sigma of 0.02
 C18-C29 \\sim C18-C23
 with sigma of 0.04
 C18-C33 \\sim C18-C27
 with sigma of 0.04
 C28-C30 \\sim C22-C24
 with sigma of 0.04
 C28-C32 \\sim C22-C26
 with sigma of 0.04
 C29-C33 \\sim C23-C27
 with sigma of 0.04
 C29-C31 \\sim C23-C25
 with sigma of 0.04
 C33-C31 \\sim C27-C25
 with sigma of 0.04
 C30-C32 \\sim C24-C26
 with sigma of 0.04
 C13-C4 \\sim C13-C10
 with sigma of 0.02
 C4-C5 \\sim C10-C11
 with sigma of 0.02
 C4-C3 \\sim C10-C9
 with sigma of 0.02
 C2-C1 \\sim C8-C7
 with sigma of 0.02
 C2-C3 \\sim C8-C9
 with sigma of 0.02
 C1-C6 \\sim C7-C12
 with sigma of 0.02
 C5-C6 \\sim C11-C12
 with sigma of 0.02
 C13-C5 \\sim C13-C11
 with sigma of 0.04
 C13-C3 \\sim C13-C9
 with sigma of 0.04
 C4-C2 \\sim C10-C8
 with sigma of 0.04
 C4-C6 \\sim C10-C12
 with sigma of 0.04
 C2-C6 \\sim C8-C12
 with sigma of 0.04
 C1-C5 \\sim C7-C11
 with sigma of 0.04
 C1-C3 \\sim C7-C9
 with sigma of 0.04
 C5-C3 \\sim C11-C9
 with sigma of 0.04
 C19-C18 \\sim C19-C18A
 with sigma of 0.02
 C18-C17 \\sim C18A-C17
 with sigma of 0.02
 C18-C28 \\sim C18A-C28
 with sigma of 0.02
 C18-C22 \\sim C18A-C22
 with sigma of 0.02
 C16-C17 \\sim C16-C17A
 with sigma of 0.02
 C18-C17 \\sim C18-C17A
 with sigma of 0.02
 C17-C21 \\sim C17A-C21A
 with sigma of 0.02
 C17-C18A \\sim C17A-C18A
 with sigma of 0.02
 C21-N6 \\sim C21A-N6A
 with sigma of 0.02
 C16-C21 \\sim C16-C21A
 with sigma of 0.04
 C18-C21 \\sim C18-C21A
 with sigma of 0.04
 C17-N6 \\sim C17A-N6A
 with sigma of 0.04
 C21-C18A \\sim C21A-C18A
 with sigma of 0.04
 C72-C67 \\sim C72A-C67A
 with sigma of 0.02
 C72-C71 \\sim C72A-C71A
 with sigma of 0.02
 C67-C68 \\sim C67A-C68A
 with sigma of 0.02
 C68-C69 \\sim C68A-C69A
 with sigma of 0.02
 C69-C70 \\sim C69A-C70A
 with sigma of 0.02
 C71-C70 \\sim C71A-C70A
 with sigma of 0.02
 C72-C68 \\sim C72A-C68A
 with sigma of 0.04
 C72-C70 \\sim C72A-C70A
 with sigma of 0.04
 C67-C69 \\sim C67A-C69A
 with sigma of 0.04
 C67-C71 \\sim C67A-C71A
 with sigma of 0.04
 C68-C70 \\sim C68A-C70A
 with sigma of 0.04
 C69-C71 \\sim C69A-C71A
 with sigma of 0.04
 C60-C59 \\sim C60A-C59A
 with sigma of 0.02
 C59-C58 \\sim C59A-C58A
 with sigma of 0.02
 C56-C57 \\sim C56A-C57A
 with sigma of 0.02
 C58-C57 \\sim C58A-C57A
 with sigma of 0.02
 C60-C43 \\sim C60A-C43
 with sigma of 0.04
 C60-C56 \\sim C60A-C56A
 with sigma of 0.04
 C60-C58 \\sim C60A-C58A
 with sigma of 0.04
 C43-C56 \\sim C43-C56A
 with sigma of 0.04
 C59-C57 \\sim C59A-C57A
 with sigma of 0.04
 C56-C58 \\sim C56A-C58A
 with sigma of 0.04
2. Uiso/Uaniso restraints and constraints
Uanis(C17) = Uanis(C21) = Uanis(N6)
Uanis(C31) = Uanis(C32) = Uanis(C30) = Uanis(C56) = Uanis(C57) = Uanis(C58)
Uanis(C58) = Uanis(C57) = Uanis(C56) = Uanis(C30) = Uanis(C31) = Uanis(C32)
Uanis(C26) = Uanis(C24) = Uanis(C25) = Uanis(C27) = Uanis(C23) = Uanis(C22) =
Uanis(C33) = Uanis(C32) = Uanis(C31) = Uanis(C30) = Uanis(C29) = Uanis(C28)
Uanis(C55) = Uanis(C60) = Uanis(C59)
Uanis(C55) = Uanis(C60) = Uanis(C59) = Uanis(C58) = Uanis(C57) = Uanis(C56)
Uanis(C71A) = Uanis(C71)
Uanis(C12) = Uanis(C7) = Uanis(C8) = Uanis(C10) = Uanis(C2) = Uanis(C1) =
Uanis(C6) = Uanis(C3) = Uanis(C9) = Uanis(C11) = Uanis(C5) = Uanis(C4)
3. Rigid body (RIGU) restrains
 C57, C58, C56, C30, C31, C32
 with sigma for 1-2 distances of 0.004 and sigma for 1-3 distances of 0.004
4. Others
 Fixed Sof: C60(0.45) H60(0.45) H43(0.45) C59(0.45) H59(0.45) C56(0.45)
 H56(0.45) C4(0.45) C2(0.45) H2(0.45) C1(0.45) H1(0.45) C5(0.45) H5(0.45)
 C58(0.55) H58(0.55) C6(0.45) H6(0.45) C57(0.45) H57(0.45) C3(0.45) H3(0.45)
 C18(0.45) C17(0.45) C21(0.45) N6(0.45) C28(0.45) C29(0.45) H29(0.45) C33(0.45)
 H33(0.45) C30(0.45) H30(0.45) C32(0.45) H32(0.45) C31(0.45) H31(0.45)
 C22(0.55) C27(0.55) H27(0.55) C26(0.55) H26(0.55) C25(0.55) H25(0.55)
 C24(0.55) H24(0.55) C23(0.55) H23(0.55) C72(0.45) H72(0.45) C67(0.45)
 C68(0.45) H68(0.45) C69(0.45) H69(0.45) C71(0.45) H71(0.45) C70(0.45)
 H70(0.45) C10(0.55) C8(0.55) H8(0.55) C7(0.55) H7(0.55) C11(0.55) H11(0.55)
 C12(0.55) H12(0.55) C9(0.55) H9(0.55) C18A(0.55) C17A(0.55) C21A(0.55)
 N6A(0.55) C72A(0.55) H72A(0.55) C67A(0.55) C68A(0.55) H68A(0.55) C69A(0.55)
 H69A(0.55) C71A(0.55) H71A(0.55) C70A(0.55) H70A(0.55) C60A(0.55) C59A(0.55)
 H59A(0.55) C56A(0.55) C58A(0.45) H58A(0.45) C57A(0.55) H57A(0.55)
5.a Ternary CH refined with riding coordinates:
 C43(H43), C20(H20)
5.b Aromatic/amide H refined with riding coordinates:
 C51(H51), C60(H60), C39(H39), C37(H37), C35(H35), C38(H38), C50(H50),
 C52(H52), C42(H42), C36(H36), C54(H54), C53(H53), C59(H59), C56(H56), C2(H2),
 C1(H1), C5(H5), C58(H58), C6(H6), C57(H57), C3(H3), C29(H29), C33(H33),
 C30(H30), C32(H32), C31(H31), C27(H27), C26(H26), C25(H25), C24(H24), C23(H23),
  C72(H72), C68(H68), C69(H69), C71(H71), C70(H70), C8(H8), C7(H7), C11(H11),
 C12(H12), C9(H9), C72A(H72A), C68A(H68A), C69A(H69A), C71A(H71A), C70A(H70A),
 C59A(H59A), C58A(H58A), C57A(H57A)
5.c X=CH2 refined with riding coordinates:
 N2(H2A,H2B), N5(H5A,H5B)
;
_smtbx_masks_void_probe_radius 1.2
_smtbx_masks_void_truncation_radius 1.2
_olex2_exptl_crystal_mounting_method 'SILICON RING'
_olex2_submission_original_sample_id KC1247
_olex2_submission_special_instructions 'No special instructions were received'

loop_
_space_group_symop_operation_xyz
'x, y, z'

loop_
_atom_site_label
_atom_site_type_symbol
_atom_site_fract_x
_atom_site_fract_y
_atom_site_fract_z
_atom_site_U_iso_or_equiv
_atom_site_adp_type
_atom_site_occupancy
_atom_site_site_symmetry_order
_atom_site_calc_flag
_atom_site_refinement_flags_posn
_atom_site_refinement_flags_adp
_atom_site_refinement_flags_occupancy
_atom_site_disorder_assembly
_atom_site_disorder_group
S1 S 0.37471(8) 0.77680(8) 0.95941(7) 0.02718(19) Uani 1 1 d . . . . .
S2 S 0.07972(12) 0.23651(9) 0.10841(10) 0.0483(3) Uani 1 1 d . . . . .
O2 O 0.6398(2) 0.6416(3) 1.0736(2) 0.0300(5) Uani 1 1 d . . . . .
O1 O 0.4382(3) 0.3558(3) 0.0033(2) 0.0329(6) Uani 1 1 d . . . . .
N1 N 0.4197(3) 0.6381(3) 1.0986(2) 0.0204(5) Uani 1 1 d . . . . .
N4 N 0.2202(3) 0.3606(3) -0.0331(3) 0.0293(6) Uani 1 1 d . . . . .
N2 N 0.5011(3) 0.5587(3) 0.8463(2) 0.0290(6) Uani 1 1 d . . . . .
H2A H 0.499262 0.517652 0.787520 0.035 Uiso 1 1 calc R U . . .
H2B H 0.472287 0.516386 0.897015 0.035 Uiso 1 1 calc R U . . .
C47 C 0.5415(3) 0.6722(3) 1.0507(3) 0.0224(6) Uani 1 1 d . . . . .
C48 C 0.3281(3) 0.6821(3) 1.0585(3) 0.0201(6) Uani 1 1 d . . . . .
C51 C -0.0456(4) 0.6600(4) 1.0726(4) 0.0376(9) Uani 1 1 d . . . . .
H51 H -0.113852 0.681468 1.036477 0.045 Uiso 1 1 calc R U . . .
C49 C 0.1895(3) 0.6561(3) 1.0945(3) 0.0240(7) Uani 1 1 d . . . . .
C14 C 0.3185(4) 0.3264(3) 0.0218(3) 0.0229(6) Uani 1 1 d . . . . .
C60 C 0.774(3) 0.954(3) 1.1733(15) 0.0452(5) Uani 0.45 1 d D . P A 1
H60 H 0.825026 0.900185 1.167442 0.054 Uiso 0.45 1 calc R U P A 1
C39 C 0.0589(4) -0.0303(3) -0.0424(3) 0.0328(8) Uani 1 1 d . . . . .
H39 H 0.001860 -0.032746 0.009852 0.039 Uiso 1 1 calc R U . . .
C37 C 0.0827(5) -0.0972(4) -0.2154(3) 0.0377(9) Uani 1 1 d . . . . .
H37 H 0.042926 -0.145153 -0.278763 0.045 Uiso 1 1 calc R U . . .
C35 C 0.2859(4) 0.0423(4) -0.1028(3) 0.0300(7) Uani 1 1 d . . . . .
H35 H 0.382485 0.090156 -0.091882 0.036 Uiso 1 1 calc R U . . .
C38 C -0.0012(4) -0.0968(4) -0.1381(3) 0.0354(8) Uani 1 1 d . . . . .
H38 H -0.098318 -0.141453 -0.150182 0.042 Uiso 1 1 calc R U . . .
C50 C 0.0868(4) 0.6873(3) 1.0380(3) 0.0305(8) Uani 1 1 d . . . . .
H50 H 0.107052 0.725639 0.978327 0.037 Uiso 1 1 calc R U . . .
C34 C 0.2029(4) 0.0400(3) -0.0233(3) 0.0264(7) Uani 1 1 d . . . . .
C52 C -0.0750(4) 0.6015(4) 1.1599(4) 0.0464(11) Uani 1 1 d . . . . .
H52 H -0.163349 0.584250 1.182716 0.056 Uiso 1 1 calc R U . . .
C42 C 0.6756(4) 0.9640(3) 0.8981(3) 0.0309(8) Uani 1 1 d . . . . .
H42 H 0.702583 1.053384 0.911936 0.037 Uiso 1 1 calc R U . . .
N5 N 0.4066(5) 0.4319(3) 0.2303(3) 0.0491(10) Uani 1 1 d . . . . .
H5A H 0.459224 0.466169 0.287091 0.059 Uiso 1 1 calc R U . . .
H5B H 0.397247 0.480367 0.185351 0.059 Uiso 1 1 calc R U . . .
C13 C 0.0981(4) 0.3232(3) 0.0027(4) 0.0399(10) Uani 1 1 d D . . . .
C43 C 0.6729(4) 0.8846(3) 0.9847(3) 0.0276(7) Uani 1 1 d D . . . .
H43 H 0.756189 0.860964 0.982424 0.033 Uiso 0.45 1 calc R U P B 1
C41 C 0.6397(5) 0.9074(4) 0.8012(3) 0.0387(9) Uani 1 1 d . . . . .
C55 C 0.6878(6) 0.9567(4) 1.0903(3) 0.0452(5) Uani 1 1 d . . . . .
C36 C 0.2260(5) -0.0260(4) -0.1984(3) 0.0377(9) Uani 1 1 d . . . . .
H36 H 0.282482 -0.023793 -0.250980 0.045 Uiso 1 1 calc R U . . .
C40 C 0.5971(5) 0.7646(3) 0.7831(3) 0.0353(8) Uani 1 1 d . . . . .
C54 C 0.1570(4) 0.5969(4) 1.1829(3) 0.0335(8) Uani 1 1 d . . . . .
H54 H 0.224612 0.576773 1.220973 0.040 Uiso 1 1 calc R U . . .
N3 N 0.6065(8) 0.6530(4) 0.6076(3) 0.0807(19) Uani 1 1 d . . . . .
C45 C 0.5485(4) 0.6873(3) 0.8588(3) 0.0275(7) Uani 1 1 d . . . . .
C44 C 0.5440(3) 0.7559(3) 0.9631(2) 0.0209(6) Uani 1 1 d . . . . .
C20 C 0.2716(5) 0.1085(3) 0.0833(3) 0.0327(8) Uani 1 1 d . . . . .
H20 H 0.372343 0.123518 0.084558 0.039 Uiso 1 1 calc R U . . .
C16 C 0.3390(6) 0.3030(3) 0.2120(3) 0.0440(11) Uani 1 1 d D . . . .
C46 C 0.6021(7) 0.7039(4) 0.6841(3) 0.0555(14) Uani 1 1 d . . . . .
C53 C 0.0226(5) 0.5680(4) 1.2139(4) 0.0441(10) Uani 1 1 d . . . . .
H53 H -0.000599 0.525775 1.271625 0.053 Uiso 1 1 calc R U . . .
C15 C 0.2623(4) 0.2441(3) 0.1096(3) 0.0291(7) Uani 1 1 d . . . . .
C59 C 0.788(2) 1.0302(17) 1.2678(13) 0.0452(5) Uani 0.45 1 d D . P A 1
H59 H 0.870141 1.047792 1.311331 0.054 Uiso 0.45 1 calc R U P A 1
C56 C 0.6284(17) 1.0623(12) 1.0975(9) 0.0452(5) Uani 0.45 1 d D . P A 1
H56 H 0.581681 1.078025 1.040140 0.054 Uiso 0.45 1 calc R U P A 1
C4 C -0.0121(13) 0.3570(15) -0.0593(10) 0.0538(10) Uani 0.45 1 d D . P C 1
C2 C -0.2442(12) 0.3578(11) -0.0703(12) 0.0538(10) Uani 0.45 1 d D . P C 1
H2 H -0.330958 0.334666 -0.044216 0.065 Uiso 0.45 1 calc R U P C 1
C1 C -0.2263(11) 0.4216(10) -0.1548(10) 0.0538(10) Uani 0.45 1 d D . P C 1
H1 H -0.298542 0.441775 -0.186426 0.065 Uiso 0.45 1 calc R U P C 1
C19 C 0.2185(8) 0.0266(4) 0.1667(3) 0.0608(16) Uani 1 1 d D . . . .
C5 C 0.0173(12) 0.4243(11) -0.1448(10) 0.0538(10) Uani 0.45 1 d D . P C 1
H5 H 0.105542 0.446858 -0.168545 0.065 Uiso 0.45 1 calc R U P C 1
C58 C 0.7328(13) 1.1119(10) 1.2763(8) 0.0452(5) Uani 0.55 1 d . . P A 2
H58 H 0.772785 1.186952 1.322483 0.054 Uiso 0.55 1 calc R U P A 2
C6 C -0.0884(12) 0.4568(10) -0.1935(10) 0.0538(10) Uani 0.45 1 d D . P C 1
H6 H -0.071173 0.500933 -0.250655 0.065 Uiso 0.45 1 calc R U P C 1
C57 C 0.6450(14) 1.1359(11) 1.1921(8) 0.0452(5) Uani 0.45 1 d D . P A 1
H57 H 0.623372 1.209917 1.201511 0.054 Uiso 0.45 1 calc R U P A 1
C3 C -0.1442(11) 0.3275(11) -0.0240(11) 0.0538(10) Uani 0.45 1 d D . P C 1
H3 H -0.162291 0.285216 0.034105 0.065 Uiso 0.45 1 calc R U P C 1
C18 C 0.2117(10) 0.0778(10) 0.2661(8) 0.026(2) Uani 0.45 1 d D . P D 1
C17 C 0.2945(11) 0.2182(10) 0.2884(7) 0.0277(10) Uani 0.45 1 d D . P D 1
C21 C 0.3637(11) 0.2762(8) 0.3902(6) 0.0277(10) Uani 0.45 1 d D . P D 1
N6 N 0.4154(8) 0.3273(7) 0.4691(6) 0.0277(10) Uani 0.45 1 d D . P D 1
C28 C 0.1575(13) 0.0035(9) 0.3492(7) 0.0452(5) Uani 0.45 1 d D . P D 1
C29 C 0.1039(13) 0.0514(9) 0.4305(7) 0.0452(5) Uani 0.45 1 d D . P D 1
H29 H 0.108232 0.136443 0.435581 0.054 Uiso 0.45 1 calc R U P D 1
C33 C 0.1596(12) -0.1228(9) 0.3452(7) 0.0452(5) Uani 0.45 1 d D . P D 1
H33 H 0.202795 -0.154551 0.295385 0.054 Uiso 0.45 1 calc R U P D 1
C30 C 0.0445(12) -0.0259(9) 0.5036(7) 0.0452(5) Uani 0.45 1 d D . P D 1
H30 H 0.000861 0.002499 0.554931 0.054 Uiso 0.45 1 calc R U P D 1
C32 C 0.0909(12) -0.2007(9) 0.4228(7) 0.0452(5) Uani 0.45 1 d D . P D 1
H32 H 0.075495 -0.288598 0.416619 0.054 Uiso 0.45 1 calc R U P D 1
C31 C 0.0524(12) -0.1504(9) 0.4976(7) 0.0452(5) Uani 0.45 1 d D . P D 1
H31 H 0.027419 -0.197541 0.552661 0.054 Uiso 0.45 1 calc R U P D 1
C22 C 0.2489(11) 0.0058(8) 0.3499(6) 0.0452(5) Uani 0.55 1 d D . P D 2
C27 C 0.2879(10) -0.1051(7) 0.3493(6) 0.0452(5) Uani 0.55 1 d D . P D 2
H27 H 0.341934 -0.124324 0.301194 0.054 Uiso 0.55 1 calc R U P D 2
C26 C 0.2365(10) -0.1855(8) 0.4297(6) 0.0452(5) Uani 0.55 1 d D . P D 2
H26 H 0.239893 -0.267929 0.424862 0.054 Uiso 0.55 1 calc R U P D 2
C25 C 0.1867(10) -0.1468(7) 0.5067(6) 0.0452(5) Uani 0.55 1 d D . P D 2
H25 H 0.171591 -0.194671 0.561876 0.054 Uiso 0.55 1 calc R U P D 2
C24 C 0.1543(10) -0.0362(7) 0.5112(6) 0.0452(5) Uani 0.55 1 d D . P D 2
H24 H 0.113059 -0.012998 0.566467 0.054 Uiso 0.55 1 calc R U P D 2
C23 C 0.1851(11) 0.0405(8) 0.4300(6) 0.0452(5) Uani 0.55 1 d D . P D 2
H23 H 0.162463 0.114073 0.430564 0.054 Uiso 0.55 1 calc R U P D 2
C72 C 0.8098(13) 1.0991(8) 0.7269(7) 0.036(2) Uani 0.45 1 d D . P E 1
H72 H 0.879004 1.117299 0.781875 0.043 Uiso 0.45 1 calc R U P E 1
C67 C 0.6823(14) 0.9898(8) 0.7208(8) 0.027(2) Uani 0.45 1 d D . P E 1
C68 C 0.5844(16) 0.9607(9) 0.6391(9) 0.041(2) Uani 0.45 1 d D . P E 1
H68 H 0.506802 0.883123 0.632497 0.049 Uiso 0.45 1 calc R U P E 1
C69 C 0.5964(19) 1.0441(13) 0.5639(8) 0.060(3) Uani 0.45 1 d D . P E 1
H69 H 0.524961 1.028147 0.510919 0.072 Uiso 0.45 1 calc R U P E 1
C71 C 0.8296(17) 1.1776(10) 0.6509(8) 0.057(2) Uani 0.45 1 d D . P E 1
H71 H 0.914950 1.246723 0.651894 0.069 Uiso 0.45 1 calc R U P E 1
C70 C 0.724(2) 1.1545(12) 0.5733(12) 0.073(5) Uani 0.45 1 d D . P E 1
H70 H 0.736386 1.212844 0.525275 0.087 Uiso 0.45 1 calc R U P E 1
C10 C -0.0284(11) 0.3456(12) -0.0291(9) 0.0538(10) Uani 0.55 1 d D . P C 2
C8 C -0.2635(9) 0.3263(8) 0.0040(9) 0.0538(10) Uani 0.55 1 d D . P C 2
H8 H -0.337631 0.306260 0.044482 0.065 Uiso 0.55 1 calc R U P C 2
C7 C -0.2715(10) 0.3746(10) -0.0847(10) 0.0538(10) Uani 0.55 1 d D . P C 2
H7 H -0.355756 0.383391 -0.106365 0.065 Uiso 0.55 1 calc R U P C 2
C11 C -0.0341(10) 0.3971(9) -0.1165(9) 0.0538(10) Uani 0.55 1 d D . P C 2
H11 H 0.042703 0.420899 -0.154402 0.065 Uiso 0.55 1 calc R U P C 2
C12 C -0.1578(10) 0.4140(9) -0.1489(9) 0.0538(10) Uani 0.55 1 d D . P C 2
H12 H -0.167149 0.449062 -0.209174 0.065 Uiso 0.55 1 calc R U P C 2
C9 C -0.1444(9) 0.3080(9) 0.0318(9) 0.0538(10) Uani 0.55 1 d D . P C 2
H9 H -0.136711 0.270591 0.091104 0.065 Uiso 0.55 1 calc R U P C 2
C18A C 0.2810(13) 0.0848(8) 0.2640(6) 0.039(2) Uani 0.55 1 d D . P D 2
C17A C 0.3554(10) 0.2249(7) 0.2865(5) 0.0304(16) Uani 0.55 1 d D . P D 2
C21A C 0.4346(11) 0.2815(7) 0.3848(6) 0.0386(17) Uani 0.55 1 d D . P D 2
N6A N 0.4965(11) 0.3260(8) 0.4628(6) 0.056(2) Uani 0.55 1 d D . P D 2
C72A C 0.7265(11) 1.0960(7) 0.7016(6) 0.0396(17) Uani 0.55 1 d D . P E 2
H72A H 0.805414 1.124145 0.749920 0.048 Uiso 0.55 1 calc R U P E 2
C67A C 0.6170(11) 0.9785(9) 0.7089(8) 0.031(2) Uani 0.55 1 d D . P E 2
C68A C 0.5037(12) 0.9377(9) 0.6367(6) 0.0342(17) Uani 0.55 1 d D . P E 2
H68A H 0.431214 0.858693 0.639766 0.041 Uiso 0.55 1 calc R U P E 2
C69A C 0.4925(16) 1.0093(11) 0.5593(6) 0.056(3) Uani 0.55 1 d D . P E 2
H69A H 0.412481 0.980925 0.511882 0.067 Uiso 0.55 1 calc R U P E 2
C71A C 0.7217(16) 1.1708(9) 0.6260(8) 0.057(2) Uani 0.55 1 d D . P E 2
H71A H 0.795180 1.249472 0.623563 0.069 Uiso 0.55 1 calc R U P E 2
C70A C 0.6057(16) 1.1274(9) 0.5533(7) 0.057(3) Uani 0.55 1 d D . P E 2
H70A H 0.601756 1.175815 0.500183 0.068 Uiso 0.55 1 calc R U P E 2
C60A C 0.7789(14) 0.9399(15) 1.1672(10) 0.028(2) Uani 0.55 1 d D . P A 2
C59A C 0.7977(13) 1.0047(9) 1.2655(10) 0.040(2) Uani 0.55 1 d D . P A 2
H59A H 0.845263 0.985647 1.320728 0.048 Uiso 0.55 1 calc R U P A 2
C56A C 0.6041(8) 1.0233(7) 1.1164(6) 0.0319(17) Uani 0.55 1 d D . P A 2
C58A C 0.7138(13) 1.0698(11) 1.2943(8) 0.043(2) Uani 0.45 1 d . . P A 1
H58A H 0.688253 1.070135 1.360551 0.051 Uiso 0.45 1 calc R U P A 1
C57A C 0.6195(11) 1.0872(10) 1.2159(7) 0.047(2) Uani 0.55 1 d D . P A 2
H57A H 0.547457 1.111676 1.238073 0.057 Uiso 0.55 1 calc R U P A 2

loop_
_atom_site_aniso_label
_atom_site_aniso_U_11
_atom_site_aniso_U_22
_atom_site_aniso_U_33
_atom_site_aniso_U_23
_atom_site_aniso_U_13
_atom_site_aniso_U_12
S1 0.0215(4) 0.0313(4) 0.0316(4) 0.0115(3) -0.0005(3) 0.0120(3)
S2 0.0504(6) 0.0228(4) 0.0717(8) 0.0027(4) 0.0412(6) 0.0079(4)
O2 0.0206(11) 0.0390(14) 0.0360(14) 0.0077(11) 0.0039(10) 0.0170(11)
O1 0.0271(13) 0.0371(14) 0.0309(14) 0.0024(11) 0.0045(10) 0.0078(11)
N1 0.0178(12) 0.0230(12) 0.0242(14) 0.0041(10) 0.0026(10) 0.0119(10)
N4 0.0322(15) 0.0212(13) 0.0330(16) 0.0054(11) -0.0048(12) 0.0089(12)
N2 0.0385(16) 0.0201(13) 0.0240(14) 0.0035(11) 0.0006(12) 0.0060(12)
C47 0.0214(15) 0.0241(15) 0.0236(16) 0.0051(12) 0.0043(12) 0.0100(12)
C48 0.0199(14) 0.0179(14) 0.0252(16) 0.0047(11) 0.0023(12) 0.0098(12)
C51 0.0198(16) 0.0266(18) 0.063(3) -0.0070(17) -0.0035(16) 0.0093(14)
C49 0.0157(13) 0.0214(15) 0.0347(18) 0.0008(13) 0.0046(12) 0.0069(12)
C14 0.0276(16) 0.0160(14) 0.0231(16) 0.0023(11) 0.0035(13) 0.0057(12)
C60 0.0663(14) 0.0341(10) 0.0275(9) 0.0023(7) 0.0035(10) 0.0103(10)
C39 0.046(2) 0.0242(16) 0.0306(19) 0.0044(14) 0.0180(16) 0.0129(15)
C37 0.051(2) 0.0324(19) 0.0245(18) -0.0023(14) -0.0036(16) 0.0113(18)
C35 0.0326(17) 0.0373(19) 0.0269(18) 0.0051(14) 0.0054(14) 0.0205(15)
C38 0.0340(19) 0.0316(19) 0.038(2) 0.0024(15) 0.0044(16) 0.0089(16)
C50 0.0240(16) 0.0210(15) 0.046(2) 0.0005(14) 0.0014(15) 0.0087(13)
C34 0.0425(19) 0.0209(14) 0.0214(16) 0.0025(12) 0.0019(14) 0.0189(14)
C52 0.031(2) 0.041(2) 0.073(3) 0.007(2) 0.022(2) 0.0177(18)
C42 0.0380(19) 0.0176(15) 0.0323(19) 0.0006(13) 0.0139(15) 0.0034(14)
N5 0.099(3) 0.0215(15) 0.0244(17) 0.0037(12) 0.0003(18) 0.0200(18)
C13 0.0258(17) 0.0159(15) 0.073(3) -0.0149(17) -0.0019(18) 0.0081(14)
C43 0.0270(16) 0.0260(16) 0.0281(17) 0.0018(13) 0.0056(13) 0.0076(13)
C41 0.061(3) 0.0253(18) 0.030(2) 0.0092(15) 0.0216(18) 0.0127(18)
C55 0.0663(14) 0.0341(10) 0.0275(9) 0.0023(7) 0.0035(10) 0.0103(10)
C36 0.056(2) 0.0326(19) 0.0249(18) 0.0025(15) 0.0122(17) 0.0151(18)
C40 0.058(2) 0.0214(16) 0.0243(17) 0.0023(13) 0.0110(16) 0.0109(16)
C54 0.0219(16) 0.041(2) 0.041(2) 0.0034(16) 0.0084(15) 0.0159(15)
N3 0.178(6) 0.0317(19) 0.034(2) 0.0053(16) 0.033(3) 0.035(3)
C45 0.0322(17) 0.0234(16) 0.0245(16) 0.0010(13) 0.0011(13) 0.0083(13)
C44 0.0182(14) 0.0258(15) 0.0217(15) 0.0036(12) 0.0032(11) 0.0114(12)
C20 0.057(2) 0.0229(16) 0.0227(17) 0.0029(13) 0.0009(16) 0.0212(17)
C16 0.094(4) 0.0197(16) 0.0202(17) 0.0035(13) 0.0101(19) 0.023(2)
C46 0.113(4) 0.0188(17) 0.034(2) 0.0088(16) 0.027(2) 0.019(2)
C53 0.043(2) 0.046(2) 0.055(3) 0.014(2) 0.029(2) 0.0232(19)
C15 0.044(2) 0.0228(15) 0.0257(17) 0.0047(13) 0.0134(15) 0.0163(15)
C59 0.0663(14) 0.0341(10) 0.0275(9) 0.0023(7) 0.0035(10) 0.0103(10)
C56 0.0663(14) 0.0341(10) 0.0275(9) 0.0023(7) 0.0035(10) 0.0103(10)
C4 0.0388(15) 0.0408(15) 0.081(3) -0.0208(16) -0.0190(16) 0.0252(12)
C2 0.0388(15) 0.0408(15) 0.081(3) -0.0208(16) -0.0190(16) 0.0252(12)
C1 0.0388(15) 0.0408(15) 0.081(3) -0.0208(16) -0.0190(16) 0.0252(12)
C19 0.134(5) 0.0259(19) 0.0185(19) 0.0041(15) 0.002(2) 0.025(3)
C5 0.0388(15) 0.0408(15) 0.081(3) -0.0208(16) -0.0190(16) 0.0252(12)
C58 0.0663(14) 0.0341(10) 0.0275(9) 0.0023(7) 0.0035(10) 0.0103(10)
C6 0.0388(15) 0.0408(15) 0.081(3) -0.0208(16) -0.0190(16) 0.0252(12)
C57 0.0663(14) 0.0341(10) 0.0275(9) 0.0023(7) 0.0035(10) 0.0103(10)
C3 0.0388(15) 0.0408(15) 0.081(3) -0.0208(16) -0.0190(16) 0.0252(12)
C18 0.024(4) 0.018(4) 0.029(5) 0.004(3) 0.000(4) -0.001(4)
C17 0.036(3) 0.020(2) 0.025(2) 0.0043(15) 0.007(2) 0.007(2)
C21 0.036(3) 0.020(2) 0.025(2) 0.0043(15) 0.007(2) 0.007(2)
N6 0.036(3) 0.020(2) 0.025(2) 0.0043(15) 0.007(2) 0.007(2)
C28 0.0663(14) 0.0341(10) 0.0275(9) 0.0023(7) 0.0035(10) 0.0103(10)
C29 0.0663(14) 0.0341(10) 0.0275(9) 0.0023(7) 0.0035(10) 0.0103(10)
C33 0.0663(14) 0.0341(10) 0.0275(9) 0.0023(7) 0.0035(10) 0.0103(10)
C30 0.0663(14) 0.0341(10) 0.0275(9) 0.0023(7) 0.0035(10) 0.0103(10)
C32 0.0663(14) 0.0341(10) 0.0275(9) 0.0023(7) 0.0035(10) 0.0103(10)
C31 0.0663(14) 0.0341(10) 0.0275(9) 0.0023(7) 0.0035(10) 0.0103(10)
C22 0.0663(14) 0.0341(10) 0.0275(9) 0.0023(7) 0.0035(10) 0.0103(10)
C27 0.0663(14) 0.0341(10) 0.0275(9) 0.0023(7) 0.0035(10) 0.0103(10)
C26 0.0663(14) 0.0341(10) 0.0275(9) 0.0023(7) 0.0035(10) 0.0103(10)
C25 0.0663(14) 0.0341(10) 0.0275(9) 0.0023(7) 0.0035(10) 0.0103(10)
C24 0.0663(14) 0.0341(10) 0.0275(9) 0.0023(7) 0.0035(10) 0.0103(10)
C23 0.0663(14) 0.0341(10) 0.0275(9) 0.0023(7) 0.0035(10) 0.0103(10)
C72 0.055(6) 0.022(4) 0.019(4) 0.008(3) 0.005(4) -0.002(4)
C67 0.056(7) 0.006(3) 0.012(4) -0.002(3) 0.001(5) 0.003(5)
C68 0.065(8) 0.023(4) 0.032(7) 0.009(4) -0.009(6) 0.015(5)
C69 0.108(12) 0.053(8) 0.021(5) 0.006(5) -0.004(6) 0.035(8)
C71 0.108(7) 0.026(3) 0.029(4) 0.010(3) 0.007(5) 0.013(4)
C70 0.124(15) 0.036(6) 0.051(9) 0.017(6) -0.004(10) 0.022(8)
C10 0.0388(15) 0.0408(15) 0.081(3) -0.0208(16) -0.0190(16) 0.0252(12)
C8 0.0388(15) 0.0408(15) 0.081(3) -0.0208(16) -0.0190(16) 0.0252(12)
C7 0.0388(15) 0.0408(15) 0.081(3) -0.0208(16) -0.0190(16) 0.0252(12)
C11 0.0388(15) 0.0408(15) 0.081(3) -0.0208(16) -0.0190(16) 0.0252(12)
C12 0.0388(15) 0.0408(15) 0.081(3) -0.0208(16) -0.0190(16) 0.0252(12)
C9 0.0388(15) 0.0408(15) 0.081(3) -0.0208(16) -0.0190(16) 0.0252(12)
C18A 0.075(7) 0.013(3) 0.025(4) 0.007(2) 0.016(5) 0.010(5)
C17A 0.060(5) 0.016(3) 0.018(3) -0.003(2) 0.003(3) 0.018(4)
C21A 0.066(6) 0.029(3) 0.025(4) 0.008(3) 0.010(4) 0.020(4)
N6A 0.095(7) 0.042(4) 0.026(3) 0.000(3) -0.012(4) 0.025(4)
C72A 0.050(5) 0.033(4) 0.026(4) 0.005(3) 0.007(4) 0.003(4)
C67A 0.044(5) 0.025(4) 0.021(5) 0.000(3) 0.000(5) 0.011(4)
C68A 0.049(5) 0.037(4) 0.018(3) 0.004(3) -0.001(4) 0.019(4)
C69A 0.094(8) 0.060(6) 0.020(4) 0.001(4) -0.007(5) 0.039(6)
C71A 0.108(7) 0.026(3) 0.029(4) 0.010(3) 0.007(5) 0.013(4)
C70A 0.123(10) 0.037(5) 0.026(4) 0.020(3) 0.025(5) 0.043(6)
C60A 0.018(3) 0.029(5) 0.031(4) -0.003(3) -0.001(3) 0.003(3)
C59A 0.038(4) 0.033(6) 0.047(5) -0.010(4) -0.013(3) 0.019(4)
C56A 0.037(4) 0.030(4) 0.033(4) -0.009(3) -0.009(3) 0.023(3)
C58A 0.057(6) 0.044(6) 0.023(5) 0.003(4) 0.011(4) 0.013(5)
C57A 0.068(6) 0.057(5) 0.034(4) -0.009(4) -0.003(4) 0.049(5)

loop_
_atom_type_symbol
_atom_type_description
_atom_type_scat_dispersion_real
_atom_type_scat_dispersion_imag
_atom_type_scat_source
C C 0.0033 0.0016 'International Tables Vol C Tables 4.2.6.8 and 6.1.1.4'
H H 0.0000 0.0000 'International Tables Vol C Tables 4.2.6.8 and 6.1.1.4'
N N 0.0061 0.0033 'International Tables Vol C Tables 4.2.6.8 and 6.1.1.4'
O O 0.0106 0.0060 'International Tables Vol C Tables 4.2.6.8 and 6.1.1.4'
S S 0.1246 0.1234 'International Tables Vol C Tables 4.2.6.8 and 6.1.1.4'

loop_
_geom_angle_atom_site_label_1
_geom_angle_atom_site_label_2
_geom_angle_atom_site_label_3
_geom_angle
_geom_angle_site_symmetry_1
_geom_angle_site_symmetry_3
_geom_angle_publ_flag
C48 S1 C44 90.31(15) . . ?
C13 S2 C15 91.03(17) . . ?
C48 N1 C47 112.4(3) . . ?
C13 N4 C14 112.9(3) . . ?
H2A N2 H2B 120.0 . . ?
C45 N2 H2A 120.0 . . ?
C45 N2 H2B 120.0 . . ?
O2 C47 N1 124.4(3) . . ?
O2 C47 C44 121.1(3) . . ?
N1 C47 C44 114.5(3) . . ?
N1 C48 S1 118.3(2) . . ?
N1 C48 C49 122.7(3) . . ?
C49 C48 S1 119.0(2) . . ?
C50 C51 H51 120.1 . . ?
C52 C51 H51 120.1 . . ?
C52 C51 C50 119.9(4) . . ?
C50 C49 C48 120.0(3) . . ?
C54 C49 C48 120.3(3) . . ?
C54 C49 C50 119.7(3) . . ?
O1 C14 N4 123.1(3) . . ?
O1 C14 C15 121.7(3) . . ?
N4 C14 C15 115.2(3) . . ?
C55 C60 H60 118.8 . . ?
C55 C60 C59 122(2) . . ?
C59 C60 H60 118.8 . . ?
C38 C39 H39 119.5 . . ?
C38 C39 C34 121.0(3) . . ?
C34 C39 H39 119.5 . . ?
C38 C37 H37 120.2 . . ?
C38 C37 C36 119.7(4) . . ?
C36 C37 H37 120.2 . . ?
C34 C35 H35 119.7 . . ?
C36 C35 H35 119.7 . . ?
C36 C35 C34 120.6(4) . . ?
C39 C38 H38 119.9 . . ?
C37 C38 C39 120.1(4) . . ?
C37 C38 H38 119.9 . . ?
C51 C50 C49 119.3(4) . . ?
C51 C50 H50 120.4 . . ?
C49 C50 H50 120.4 . . ?
C39 C34 C35 118.4(3) . . ?
C39 C34 C20 121.5(3) . . ?
C35 C34 C20 120.0(3) . . ?
C51 C52 H52 119.3 . . ?
C53 C52 C51 121.4(4) . . ?
C53 C52 H52 119.3 . . ?
C43 C42 H42 119.7 . . ?
C41 C42 H42 119.7 . . ?
C41 C42 C43 120.7(3) . . ?
H5A N5 H5B 120.0 . . ?
C16 N5 H5A 120.0 . . ?
C16 N5 H5B 120.0 . . ?
N4 C13 S2 117.5(3) . . ?
N4 C13 C4 113.3(6) . . ?
N4 C13 C10 130.0(6) . . ?
C4 C13 S2 129.2(6) . . ?
C10 C13 S2 112.4(5) . . ?
C42 C43 H43 105.9 . . ?
C42 C43 C55 114.7(3) . . ?
C42 C43 C44 109.5(3) . . ?
C55 C43 H43 105.9 . . ?
C55 C43 C44 114.2(3) . . ?
C44 C43 H43 105.9 . . ?
C42 C41 C40 117.6(3) . . ?
C42 C41 C67 117.4(5) . . ?
C42 C41 C67A 123.9(5) . . ?
C40 C41 C67A 117.8(5) . . ?
C67 C41 C40 122.6(5) . . ?
C60 C55 C43 125.8(10) . . ?
C60 C55 C56 116.6(11) . . ?
C56 C55 C43 116.1(6) . . ?
C60A C55 C43 117.9(6) . . ?
C56A C55 C43 122.8(5) . . ?
C56A C55 C60A 118.7(6) . . ?
C37 C36 C35 120.1(4) . . ?
C37 C36 H36 119.9 . . ?
C35 C36 H36 119.9 . . ?
C45 C40 C41 121.6(3) . . ?
C45 C40 C46 118.5(3) . . ?
C46 C40 C41 119.8(3) . . ?
C49 C54 H54 120.2 . . ?
C53 C54 C49 119.6(4) . . ?
C53 C54 H54 120.2 . . ?
N2 C45 C40 124.8(3) . . ?
N2 C45 C44 118.3(3) . . ?
C40 C45 C44 116.9(3) . . ?
C47 C44 S1 104.4(2) . . ?
C43 C44 S1 113.7(2) . . ?
C43 C44 C47 110.0(3) . . ?
C45 C44 S1 107.0(2) . . ?
C45 C44 C47 112.7(3) . . ?
C45 C44 C43 109.0(3) . . ?
C34 C20 H20 106.4 . . ?
C34 C20 C15 114.7(3) . . ?
C15 C20 H20 106.4 . . ?
C19 C20 C34 112.9(3) . . ?
C19 C20 H20 106.4 . . ?
C19 C20 C15 109.5(3) . . ?
N5 C16 C15 119.4(3) . . ?
N5 C16 C17 125.2(5) . . ?
N5 C16 C17A 119.3(5) . . ?
C17 C16 C15 112.3(5) . . ?
C17A C16 C15 120.9(4) . . ?
N3 C46 C40 177.9(5) . . ?
C52 C53 C54 120.1(4) . . ?
C52 C53 H53 119.9 . . ?
C54 C53 H53 119.9 . . ?
C14 C15 S2 103.2(2) . . ?
C14 C15 C20 108.1(3) . . ?
C20 C15 S2 112.9(3) . . ?
C16 C15 S2 109.0(3) . . ?
C16 C15 C14 114.1(3) . . ?
C16 C15 C20 109.4(3) . . ?
C60 C59 H59 116.8 . . ?
C58A C59 C60 126(2) . . ?
C58A C59 H59 116.8 . . ?
C55 C56 H56 120.7 . . ?
C57 C56 C55 118.5(11) . . ?
C57 C56 H56 120.7 . . ?
C5 C4 C13 122.8(10) . . ?
C3 C4 C13 117.7(11) . . ?
C3 C4 C5 119.3(11) . . ?
C1 C2 H2 118.5 . . ?
C3 C2 H2 118.5 . . ?
C3 C2 C1 123.0(14) . . ?
C2 C1 H1 121.5 . . ?
C2 C1 C6 117.0(10) . . ?
C6 C1 H1 121.5 . . ?
C18 C19 C20 123.4(5) . . ?
C18A C19 C20 114.3(5) . . ?
C4 C5 H5 120.7 . . ?
C6 C5 C4 118.6(12) . . ?
C6 C5 H5 120.7 . . ?
C59A C58 H58 122.9 . . ?
C57A C58 H58 122.9 . . ?
C57A C58 C59A 114.2(9) . . ?
C1 C6 H6 120.0 . . ?
C5 C6 C1 120.1(13) . . ?
C5 C6 H6 120.0 . . ?
C56 C57 H57 124.1 . . ?
C56 C57 C58A 111.8(11) . . ?
C58A C57 H57 124.1 . . ?
C4 C3 H3 119.0 . . ?
C2 C3 C4 122.0(14) . . ?
C2 C3 H3 119.0 . . ?
C19 C18 C17 113.2(8) . . ?
C19 C18 C28 126.0(8) . . ?
C28 C18 C17 119.6(8) . . ?
C16 C17 C18 124.2(8) . . ?
C16 C17 C21 113.3(7) . . ?
C21 C17 C18 121.2(8) . . ?
N6 C21 C17 176.1(10) . . ?
C29 C28 C18 122.8(9) . . ?
C29 C28 C33 119.6(9) . . ?
C33 C28 C18 117.6(9) . . ?
C28 C29 H29 119.7 . . ?
C30 C29 C28 120.6(9) . . ?
C30 C29 H29 119.7 . . ?
C28 C33 H33 121.6 . . ?
C28 C33 C32 116.7(9) . . ?
C32 C33 H33 121.6 . . ?
C29 C30 H30 121.3 . . ?
C29 C30 C31 117.4(9) . . ?
C31 C30 H30 121.3 . . ?
C33 C32 H32 119.8 . . ?
C31 C32 C33 120.5(9) . . ?
C31 C32 H32 119.8 . . ?
C30 C31 H31 118.1 . . ?
C32 C31 C30 123.8(9) . . ?
C32 C31 H31 118.1 . . ?
C27 C22 C18A 118.9(8) . . ?
C23 C22 C27 120.8(7) . . ?
C23 C22 C18A 120.3(8) . . ?
C22 C27 H27 122.6 . . ?
C22 C27 C26 114.8(8) . . ?
C26 C27 H27 122.6 . . ?
C27 C26 H26 118.9 . . ?
C25 C26 C27 122.3(8) . . ?
C25 C26 H26 118.9 . . ?
C26 C25 H25 118.7 . . ?
C26 C25 C24 122.5(8) . . ?
C24 C25 H25 118.7 . . ?
C25 C24 H24 120.7 . . ?
C25 C24 C23 118.6(8) . . ?
C23 C24 H24 120.7 . . ?
C22 C23 C24 119.7(8) . . ?
C22 C23 H23 120.1 . . ?
C24 C23 H23 120.1 . . ?
C67 C72 H72 120.5 . . ?
C71 C72 H72 120.5 . . ?
C71 C72 C67 119.0(11) . . ?
C72 C67 C41 125.0(9) . . ?
C68 C67 C41 114.4(9) . . ?
C68 C67 C72 120.4(9) . . ?
C67 C68 H68 119.1 . . ?
C67 C68 C69 121.8(12) . . ?
C69 C68 H68 119.1 . . ?
C68 C69 H69 122.0 . . ?
C68 C69 C70 116.1(13) . . ?
C70 C69 H69 122.0 . . ?
C72 C71 H71 119.9 . . ?
C72 C71 C70 120.2(13) . . ?
C70 C71 H71 119.9 . . ?
C69 C70 H70 119.0 . . ?
C71 C70 C69 121.9(11) . . ?
C71 C70 H70 119.0 . . ?
C11 C10 C13 118.3(9) . . ?
C11 C10 C9 122.6(9) . . ?
C9 C10 C13 119.1(9) . . ?
C7 C8 H8 121.4 . . ?
C7 C8 C9 117.2(11) . . ?
C9 C8 H8 121.4 . . ?
C8 C7 H7 117.8 . . ?
C8 C7 C12 124.4(8) . . ?
C12 C7 H7 117.8 . . ?
C10 C11 H11 120.9 . . ?
C10 C11 C12 118.2(11) . . ?
C12 C11 H11 120.9 . . ?
C7 C12 H12 121.5 . . ?
C11 C12 C7 116.9(11) . . ?
C11 C12 H12 121.5 . . ?
C10 C9 H9 119.7 . . ?
C8 C9 C10 120.5(11) . . ?
C8 C9 H9 119.7 . . ?
C19 C18A C22 118.2(7) . . ?
C19 C18A C17A 121.7(6) . . ?
C17A C18A C22 119.1(7) . . ?
C16 C17A C18A 118.0(6) . . ?
C16 C17A C21A 121.2(6) . . ?
C21A C17A C18A 120.6(6) . . ?
N6A C21A C17A 179.6(12) . . ?
C67A C72A H72A 118.8 . . ?
C71A C72A H72A 118.8 . . ?
C71A C72A C67A 122.4(10) . . ?
C72A C67A C41 115.2(8) . . ?
C68A C67A C41 126.7(8) . . ?
C68A C67A C72A 118.1(9) . . ?
C67A C68A H68A 118.9 . . ?
C67A C68A C69A 122.2(10) . . ?
C69A C68A H68A 118.9 . . ?
C68A C69A H69A 120.8 . . ?
C68A C69A C70A 118.4(11) . . ?
C70A C69A H69A 120.8 . . ?
C72A C71A H71A 120.7 . . ?
C72A C71A C70A 118.6(10) . . ?
C70A C71A H71A 120.7 . . ?
C69A C70A H70A 119.8 . . ?
C71A C70A C69A 120.4(8) . . ?
C71A C70A H70A 119.8 . . ?
C59A C60A C55 120.4(9) . . ?
C58 C59A H59A 122.4 . . ?
C60A C59A C58 115.1(10) . . ?
C60A C59A H59A 122.4 . . ?
C55 C56A C57A 121.2(6) . . ?
C59 C58A C57 110.5(12) . . ?
C59 C58A H58A 124.7 . . ?
C57 C58A H58A 124.7 . . ?
C58 C57A C56A 120.3(9) . . ?
C58 C57A H57A 119.9 . . ?
C56A C57A H57A 119.9 . . ?

loop_
_geom_bond_atom_site_label_1
_geom_bond_atom_site_label_2
_geom_bond_distance
_geom_bond_site_symmetry_2
_geom_bond_publ_flag
S1 C48 1.738(3) . ?
S1 C44 1.826(3) . ?
S2 C13 1.749(5) . ?
S2 C15 1.836(4) . ?
O2 C47 1.201(4) . ?
O1 C14 1.195(4) . ?
N1 C47 1.380(4) . ?
N1 C48 1.306(4) . ?
N4 C14 1.381(4) . ?
N4 C13 1.302(5) . ?
N2 H2A 0.8600 . ?
N2 H2B 0.8600 . ?
N2 C45 1.328(4) . ?
C47 C44 1.545(4) . ?
C48 C49 1.463(4) . ?
C51 H51 0.9300 . ?
C51 C50 1.395(5) . ?
C51 C52 1.373(7) . ?
C49 C50 1.407(5) . ?
C49 C54 1.392(5) . ?
C14 C15 1.554(5) . ?
C60 H60 0.9300 . ?
C60 C55 1.37(2) . ?
C60 C59 1.411(18) . ?
C39 H39 0.9300 . ?
C39 C38 1.383(6) . ?
C39 C34 1.385(6) . ?
C37 H37 0.9300 . ?
C37 C38 1.378(6) . ?
C37 C36 1.380(6) . ?
C35 H35 0.9300 . ?
C35 C34 1.391(5) . ?
C35 C36 1.388(5) . ?
C38 H38 0.9300 . ?
C50 H50 0.9300 . ?
C34 C20 1.529(5) . ?
C52 H52 0.9300 . ?
C52 C53 1.364(7) . ?
C42 H42 0.9300 . ?
C42 C43 1.502(5) . ?
C42 C41 1.337(6) . ?
N5 H5A 0.8600 . ?
N5 H5B 0.8600 . ?
N5 C16 1.341(5) . ?
C13 C4 1.521(12) . ?
C13 C10 1.445(10) . ?
C43 H43 0.9800 . ?
C43 C55 1.514(5) . ?
C43 C44 1.543(5) . ?
C41 C40 1.483(5) . ?
C41 C67 1.452(10) . ?
C41 C67A 1.559(11) . ?
C55 C56 1.507(15) . ?
C55 C60A 1.400(14) . ?
C55 C56A 1.363(8) . ?
C36 H36 0.9300 . ?
C40 C45 1.379(5) . ?
C40 C46 1.429(6) . ?
C54 H54 0.9300 . ?
C54 C53 1.393(5) . ?
N3 C46 1.125(6) . ?
C45 C44 1.525(5) . ?
C20 H20 0.9800 . ?
C20 C15 1.559(5) . ?
C20 C19 1.498(6) . ?
C16 C15 1.480(6) . ?
C16 C17 1.429(10) . ?
C16 C17A 1.410(8) . ?
C53 H53 0.9300 . ?
C59 H59 0.9300 . ?
C59 C58A 1.07(2) . ?
C56 H56 0.9300 . ?
C56 C57 1.395(14) . ?
C4 C5 1.400(17) . ?
C4 C3 1.394(15) . ?
C2 H2 0.9300 . ?
C2 C1 1.36(2) . ?
C2 C3 1.315(13) . ?
C1 H1 0.9300 . ?
C1 C6 1.462(17) . ?
C19 C18 1.398(11) . ?
C19 C18A 1.383(9) . ?
C5 H5 0.9300 . ?
C5 C6 1.392(12) . ?
C58 H58 0.9300 . ?
C58 C59A 1.564(14) . ?
C58 C57A 1.286(15) . ?
C6 H6 0.9300 . ?
C57 H57 0.9300 . ?
C57 C58A 1.810(18) . ?
C3 H3 0.9300 . ?
C18 C17 1.476(14) . ?
C18 C28 1.453(13) . ?
C17 C21 1.450(12) . ?
C21 N6 1.134(10) . ?
C28 C29 1.388(14) . ?
C28 C33 1.414(13) . ?
C29 H29 0.9300 . ?
C29 C30 1.376(12) . ?
C33 H33 0.9300 . ?
C33 C32 1.453(12) . ?
C30 H30 0.9300 . ?
C30 C31 1.415(13) . ?
C32 H32 0.9300 . ?
C32 C31 1.249(13) . ?
C31 H31 0.9300 . ?
C22 C27 1.430(12) . ?
C22 C23 1.378(12) . ?
C22 C18A 1.480(11) . ?
C27 H27 0.9300 . ?
C27 C26 1.452(10) . ?
C26 H26 0.9300 . ?
C26 C25 1.277(11) . ?
C25 H25 0.9300 . ?
C25 C24 1.386(11) . ?
C24 H24 0.9300 . ?
C24 C23 1.411(10) . ?
C23 H23 0.9300 . ?
C72 H72 0.9300 . ?
C72 C67 1.417(13) . ?
C72 C71 1.367(12) . ?
C67 C68 1.349(14) . ?
C68 H68 0.9300 . ?
C68 C69 1.401(13) . ?
C69 H69 0.9300 . ?
C69 C70 1.42(2) . ?
C71 H71 0.9300 . ?
C71 C70 1.37(2) . ?
C70 H70 0.9300 . ?
C10 C11 1.340(14) . ?
C10 C9 1.436(14) . ?
C8 H8 0.9300 . ?
C8 C7 1.340(18) . ?
C8 C9 1.337(10) . ?
C7 H7 0.9300 . ?
C7 C12 1.448(17) . ?
C11 H11 0.9300 . ?
C11 C12 1.389(10) . ?
C12 H12 0.9300 . ?
C9 H9 0.9300 . ?
C18A C17A 1.460(11) . ?
C17A C21A 1.440(10) . ?
C21A N6A 1.138(10) . ?
C72A H72A 0.9300 . ?
C72A C67A 1.397(12) . ?
C72A C71A 1.366(12) . ?
C67A C68A 1.357(12) . ?
C68A H68A 0.9300 . ?
C68A C69A 1.375(11) . ?
C69A H69A 0.9300 . ?
C69A C70A 1.416(17) . ?
C71A H71A 0.9300 . ?
C71A C70A 1.379(19) . ?
C70A H70A 0.9300 . ?
C60A C59A 1.393(12) . ?
C59A H59A 0.9300 . ?
C56A C57A 1.406(10) . ?
C58A H58A 0.9300 . ?
C57A H57A 0.9300 . ?

loop_
_geom_torsion_atom_site_label_1
_geom_torsion_atom_site_label_2
_geom_torsion_atom_site_label_3
_geom_torsion_atom_site_label_4
_geom_torsion
_geom_torsion_site_symmetry_1
_geom_torsion_site_symmetry_2
_geom_torsion_site_symmetry_3
_geom_torsion_site_symmetry_4
_geom_torsion_publ_flag
S1 C48 C49 C50 11.3(4) . . . . ?
S1 C48 C49 C54 -170.7(3) . . . . ?
S2 C13 C4 C5 -178.0(8) . . . . ?
S2 C13 C4 C3 6.9(15) . . . . ?
S2 C13 C10 C11 -172.1(8) . . . . ?
S2 C13 C10 C9 5.8(11) . . . . ?
O2 C47 C44 S1 -179.4(3) . . . . ?
O2 C47 C44 C43 -57.1(4) . . . . ?
O2 C47 C44 C45 64.8(4) . . . . ?
O1 C14 C15 S2 176.9(3) . . . . ?
O1 C14 C15 C20 -63.3(4) . . . . ?
O1 C14 C15 C16 58.7(5) . . . . ?
N1 C47 C44 S1 0.2(3) . . . . ?
N1 C47 C44 C43 122.5(3) . . . . ?
N1 C47 C44 C45 -115.6(3) . . . . ?
N1 C48 C49 C50 -169.5(3) . . . . ?
N1 C48 C49 C54 8.6(5) . . . . ?
N4 C14 C15 S2 -4.1(3) . . . . ?
N4 C14 C15 C20 115.8(3) . . . . ?
N4 C14 C15 C16 -122.2(4) . . . . ?
N4 C13 C4 C5 -1.4(14) . . . . ?
N4 C13 C4 C3 -176.5(9) . . . . ?
N4 C13 C10 C11 10.2(13) . . . . ?
N4 C13 C10 C9 -171.9(6) . . . . ?
N2 C45 C44 S1 -91.0(3) . . . . ?
N2 C45 C44 C47 23.2(4) . . . . ?
N2 C45 C44 C43 145.7(3) . . . . ?
C47 N1 C48 S1 -2.2(4) . . . . ?
C47 N1 C48 C49 178.5(3) . . . . ?
C48 S1 C44 C47 -1.1(2) . . . . ?
C48 S1 C44 C43 -121.0(2) . . . . ?
C48 S1 C44 C45 118.6(2) . . . . ?
C48 N1 C47 O2 -179.2(3) . . . . ?
C48 N1 C47 C44 1.2(4) . . . . ?
C48 C49 C50 C51 179.0(3) . . . . ?
C48 C49 C54 C53 -177.4(4) . . . . ?
C51 C52 C53 C54 2.2(7) . . . . ?
C49 C54 C53 C52 -2.2(7) . . . . ?
C14 N4 C13 S2 -1.2(4) . . . . ?
C14 N4 C13 C4 -178.3(6) . . . . ?
C14 N4 C13 C10 176.4(7) . . . . ?
C60 C55 C56 C57 -10.3(19) . . . . ?
C60 C59 C58A C57 -43(3) . . . . ?
C39 C34 C20 C15 -82.7(4) . . . . ?
C39 C34 C20 C19 43.7(5) . . . . ?
C35 C34 C20 C15 100.2(4) . . . . ?
C35 C34 C20 C19 -133.4(4) . . . . ?
C38 C39 C34 C35 0.1(5) . . . . ?
C38 C39 C34 C20 -177.0(3) . . . . ?
C38 C37 C36 C35 2.0(6) . . . . ?
C50 C51 C52 C53 -0.5(7) . . . . ?
C50 C49 C54 C53 0.6(6) . . . . ?
C34 C39 C38 C37 1.9(6) . . . . ?
C34 C35 C36 C37 0.0(6) . . . . ?
C34 C20 C15 S2 61.5(4) . . . . ?
C34 C20 C15 C14 -52.1(4) . . . . ?
C34 C20 C15 C16 -176.9(4) . . . . ?
C34 C20 C19 C18 -150.3(7) . . . . ?
C34 C20 C19 C18A 178.6(6) . . . . ?
C52 C51 C50 C49 -1.0(6) . . . . ?
C42 C43 C55 C60 -134.3(16) . . . . ?
C42 C43 C55 C56 31.2(8) . . . . ?
C42 C43 C55 C60A -135.9(9) . . . . ?
C42 C43 C55 C56A 52.6(7) . . . . ?
C42 C43 C44 S1 -64.4(3) . . . . ?
C42 C43 C44 C47 178.9(3) . . . . ?
C42 C43 C44 C45 54.9(3) . . . . ?
C42 C41 C40 C45 22.2(7) . . . . ?
C42 C41 C40 C46 -159.7(5) . . . . ?
C42 C41 C67 C72 34.9(14) . . . . ?
C42 C41 C67 C68 -140.1(8) . . . . ?
C42 C41 C67A C72A 50.8(11) . . . . ?
C42 C41 C67A C68A -129.3(9) . . . . ?
N5 C16 C15 S2 -89.7(5) . . . . ?
N5 C16 C15 C14 25.1(6) . . . . ?
N5 C16 C15 C20 146.4(4) . . . . ?
N5 C16 C17 C18 175.6(8) . . . . ?
N5 C16 C17 C21 -17.2(12) . . . . ?
N5 C16 C17A C18A -179.7(7) . . . . ?
N5 C16 C17A C21A 4.7(11) . . . . ?
C13 S2 C15 C14 2.7(2) . . . . ?
C13 S2 C15 C20 -113.9(3) . . . . ?
C13 S2 C15 C16 124.3(3) . . . . ?
C13 N4 C14 O1 -177.3(3) . . . . ?
C13 N4 C14 C15 3.6(4) . . . . ?
C13 C4 C5 C6 -176.7(10) . . . . ?
C13 C4 C3 C2 177.3(10) . . . . ?
C13 C10 C11 C12 177.6(8) . . . . ?
C13 C10 C9 C8 -179.4(8) . . . . ?
C43 C42 C41 C40 0.1(6) . . . . ?
C43 C42 C41 C67 -162.8(7) . . . . ?
C43 C42 C41 C67A 170.1(6) . . . . ?
C43 C55 C56 C57 -177.1(9) . . . . ?
C43 C55 C60A C59A 179.4(11) . . . . ?
C43 C55 C56A C57A 178.8(7) . . . . ?
C41 C42 C43 C55 -168.5(4) . . . . ?
C41 C42 C43 C44 -38.6(5) . . . . ?
C41 C40 C45 N2 175.9(4) . . . . ?
C41 C40 C45 C44 -1.5(6) . . . . ?
C41 C67 C68 C69 167.7(12) . . . . ?
C41 C67A C68A C69A 178.5(9) . . . . ?
C55 C60 C59 C58A 23(4) . . . . ?
C55 C43 C44 S1 65.8(4) . . . . ?
C55 C43 C44 C47 -50.8(4) . . . . ?
C55 C43 C44 C45 -174.9(3) . . . . ?
C55 C56 C57 C58A -9.1(15) . . . . ?
C55 C60A C59A C58 -10(2) . . . . ?
C55 C56A C57A C58 17.3(15) . . . . ?
C36 C37 C38 C39 -2.9(6) . . . . ?
C36 C35 C34 C39 -1.1(5) . . . . ?
C36 C35 C34 C20 176.0(3) . . . . ?
C40 C41 C67 C72 -127.1(10) . . . . ?
C40 C41 C67 C68 57.9(13) . . . . ?
C40 C41 C67A C72A -139.2(7) . . . . ?
C40 C41 C67A C68A 40.7(12) . . . . ?
C40 C45 C44 S1 86.6(4) . . . . ?
C40 C45 C44 C47 -159.2(3) . . . . ?
C40 C45 C44 C43 -36.7(4) . . . . ?
C54 C49 C50 C51 1.0(5) . . . . ?
C44 S1 C48 N1 2.0(3) . . . . ?
C44 S1 C48 C49 -178.7(3) . . . . ?
C44 C43 C55 C60 98.2(16) . . . . ?
C44 C43 C55 C56 -96.4(7) . . . . ?
C44 C43 C55 C60A 96.5(9) . . . . ?
C44 C43 C55 C56A -75.0(6) . . . . ?
C20 C19 C18 C17 -14.8(12) . . . . ?
C20 C19 C18 C28 178.0(9) . . . . ?
C20 C19 C18A C22 -172.4(8) . . . . ?
C20 C19 C18A C17A 18.9(13) . . . . ?
C46 C40 C45 N2 -2.2(7) . . . . ?
C46 C40 C45 C44 -179.6(4) . . . . ?
C15 S2 C13 N4 -1.1(3) . . . . ?
C15 S2 C13 C4 175.4(8) . . . . ?
C15 S2 C13 C10 -179.1(6) . . . . ?
C15 C20 C19 C18 -21.2(8) . . . . ?
C15 C20 C19 C18A -52.3(8) . . . . ?
C15 C16 C17 C18 15.5(12) . . . . ?
C15 C16 C17 C21 -177.3(7) . . . . ?
C15 C16 C17A C18A -6.9(11) . . . . ?
C15 C16 C17A C21A 177.6(7) . . . . ?
C59 C60 C55 C43 176.2(17) . . . . ?
C59 C60 C55 C56 11(3) . . . . ?
C56 C57 C58A C59 36.0(19) . . . . ?
C4 C5 C6 C1 0.5(15) . . . . ?
C2 C1 C6 C5 0.5(14) . . . . ?
C1 C2 C3 C4 -1.1(18) . . . . ?
C19 C20 C15 S2 -66.6(4) . . . . ?
C19 C20 C15 C14 179.8(4) . . . . ?
C19 C20 C15 C16 55.0(5) . . . . ?
C19 C18 C17 C16 19.4(13) . . . . ?
C19 C18 C17 C21 -146.9(9) . . . . ?
C19 C18 C28 C29 -154.8(10) . . . . ?
C19 C18 C28 C33 24.8(16) . . . . ?
C19 C18A C17A C16 12.3(14) . . . . ?
C19 C18A C17A C21A -172.2(9) . . . . ?
C5 C4 C3 C2 2.0(18) . . . . ?
C3 C4 C5 C6 -1.7(17) . . . . ?
C3 C2 C1 C6 -0.2(16) . . . . ?
C18 C28 C29 C30 175.3(11) . . . . ?
C18 C28 C33 C32 -173.4(10) . . . . ?
C17 C16 C15 S2 71.7(6) . . . . ?
C17 C16 C15 C14 -173.6(5) . . . . ?
C17 C16 C15 C20 -52.3(6) . . . . ?
C17 C18 C28 C29 38.8(16) . . . . ?
C17 C18 C28 C33 -141.6(10) . . . . ?
C28 C18 C17 C16 -172.6(9) . . . . ?
C28 C18 C17 C21 21.2(15) . . . . ?
C28 C29 C30 C31 5.7(16) . . . . ?
C28 C33 C32 C31 -10.8(17) . . . . ?
C29 C28 C33 C32 6.2(16) . . . . ?
C29 C30 C31 C32 -10.8(17) . . . . ?
C33 C28 C29 C30 -4.3(18) . . . . ?
C33 C32 C31 C30 13.4(18) . . . . ?
C22 C27 C26 C25 -14.0(13) . . . . ?
C22 C18A C17A C16 -156.4(9) . . . . ?
C22 C18A C17A C21A 19.2(15) . . . . ?
C27 C22 C23 C24 -1.7(14) . . . . ?
C27 C22 C18A C19 62.2(13) . . . . ?
C27 C22 C18A C17A -128.8(10) . . . . ?
C27 C26 C25 C24 11.8(15) . . . . ?
C26 C25 C24 C23 -3.7(14) . . . . ?
C25 C24 C23 C22 -1.4(13) . . . . ?
C23 C22 C27 C26 8.7(13) . . . . ?
C23 C22 C18A C19 -119.1(10) . . . . ?
C23 C22 C18A C17A 49.9(15) . . . . ?
C72 C67 C68 C69 -7.6(19) . . . . ?
C72 C71 C70 C69 -5(3) . . . . ?
C67 C41 C40 C45 -175.9(8) . . . . ?
C67 C41 C40 C46 2.2(10) . . . . ?
C67 C72 C71 C70 3.7(19) . . . . ?
C67 C68 C69 C70 6(2) . . . . ?
C68 C69 C70 C71 0(2) . . . . ?
C71 C72 C67 C41 -172.2(11) . . . . ?
C71 C72 C67 C68 2.6(17) . . . . ?
C10 C11 C12 C7 0.3(12) . . . . ?
C8 C7 C12 C11 1.6(13) . . . . ?
C7 C8 C9 C10 3.2(13) . . . . ?
C11 C10 C9 C8 -1.6(15) . . . . ?
C9 C10 C11 C12 -0.2(15) . . . . ?
C9 C8 C7 C12 -3.3(13) . . . . ?
C18A C22 C27 C26 -172.6(8) . . . . ?
C18A C22 C23 C24 179.6(9) . . . . ?
C17A C16 C15 S2 97.4(6) . . . . ?
C17A C16 C15 C14 -147.8(6) . . . . ?
C17A C16 C15 C20 -26.5(7) . . . . ?
C72A C67A C68A C69A -1.6(15) . . . . ?
C72A C71A C70A C69A 1.8(17) . . . . ?
C67A C41 C40 C45 -148.4(6) . . . . ?
C67A C41 C40 C46 29.6(8) . . . . ?
C67A C72A C71A C70A -1.2(17) . . . . ?
C67A C68A C69A C70A 2.1(15) . . . . ?
C68A C69A C70A C71A -2.2(16) . . . . ?
C71A C72A C67A C41 -179.0(9) . . . . ?
C71A C72A C67A C68A 1.1(15) . . . . ?
C60A C55 C56A C57A 7.4(13) . . . . ?
C59A C58 C57A C56A -36.0(15) . . . . ?
C56A C55 C60A C59A -8.7(18) . . . . ?
C57A C58 C59A C60A 32.7(17) . . . . ?

loop_
_smtbx_masks_void_nr
_smtbx_masks_void_average_x
_smtbx_masks_void_average_y
_smtbx_masks_void_average_z
_smtbx_masks_void_volume
_smtbx_masks_void_count_electrons
_smtbx_masks_void_content
1 -0.059 0.496 0.525 335.5 95.9 '2 Ethylacetate'
